data_1554731
loop_
_publ_author_name
'Sun, Jing'
'Jiang, Wang'
'Yan, Chao-Guo'

_publ_section_title
;
 Convenient construction of dibenzo[b,d]furanes and
 2,6-diaryl-4-(2-hydroxyphenyl)pyridines via domino reaction of pyridinium
 ylides with 2-aryl-3-nitrochromenes
;
_journal_issue 9
_journal_name_full 'Organic Chemistry Frontiers'
_journal_page_first 1428
_journal_paper_doi 10.1039/C9QO00079H
_journal_volume 6
_journal_year 2019
_chemical_formula_moiety 'C32 H20 N2 O6'
_chemical_formula_sum 'C32 H20 N2 O6'
_chemical_formula_weight 528.50
_space_group_crystal_system monoclinic
_space_group_IT_number 14
_space_group_name_Hall '-P 2yn'
_space_group_name_H-M_alt 'P 1 21/n 1'
_atom_sites_solution_hydrogens geom
_audit_creation_method SHELXL-2014/7
_audit_update_record
;
2019-01-17 deposited with the CCDC.	2019-03-05 downloaded from the CCDC.
;
_cell_angle_alpha 90
_cell_angle_beta 107.329(3)
_cell_angle_gamma 90
_cell_formula_units_Z 4
_cell_length_a 10.7141(9)
_cell_length_b 20.1653(17)
_cell_length_c 12.3094(13)
_cell_measurement_reflns_used 7646
_cell_measurement_temperature 296(2)
_cell_measurement_theta_max 25.30
_cell_measurement_theta_min 2.22
_cell_volume 2538.8(4)
_computing_structure_refinement 'SHELXL-2014/7 (Sheldrick, 2014)'
_diffrn_ambient_temperature 296(2)
_diffrn_measured_fraction_theta_full 0.992
_diffrn_measured_fraction_theta_max 0.983
_diffrn_measurement_device_type 'CCD area detector'
_diffrn_measurement_method 'phi and omega scans'
_diffrn_radiation_source 'fine-focus sealed tube'
_diffrn_radiation_type MoK\a
_diffrn_radiation_wavelength 0.71073
_diffrn_reflns_av_R_equivalents 0.0449
_diffrn_reflns_av_unetI/netI 0.0524
_diffrn_reflns_Laue_measured_fraction_full 0.992
_diffrn_reflns_Laue_measured_fraction_max 0.983
_diffrn_reflns_limit_h_max 13
_diffrn_reflns_limit_h_min -11
_diffrn_reflns_limit_k_max 21
_diffrn_reflns_limit_k_min -25
_diffrn_reflns_limit_l_max 15
_diffrn_reflns_limit_l_min -15
_diffrn_reflns_number 24605
_diffrn_reflns_point_group_measured_fraction_full 0.992
_diffrn_reflns_point_group_measured_fraction_max 0.983
_diffrn_reflns_theta_full 25.242
_diffrn_reflns_theta_max 27.577
_diffrn_reflns_theta_min 2.217
_exptl_absorpt_coefficient_mu 0.097
_exptl_absorpt_correction_T_max 0.981
_exptl_absorpt_correction_T_min 0.977
_exptl_absorpt_correction_type multi-scan
_exptl_absorpt_process_details sadabs
_exptl_crystal_colour yellow
_exptl_crystal_density_diffrn 1.383
_exptl_crystal_description block
_exptl_crystal_F_000 1096
_exptl_crystal_size_max 0.240
_exptl_crystal_size_mid 0.220
_exptl_crystal_size_min 0.200
_refine_diff_density_max 0.402
_refine_diff_density_min -0.293
_refine_diff_density_rms 0.037
_refine_ls_extinction_method none
_refine_ls_goodness_of_fit_ref 1.020
_refine_ls_hydrogen_treatment constr
_refine_ls_matrix_type full
_refine_ls_number_parameters 427
_refine_ls_number_reflns 5768
_refine_ls_number_restraints 429
_refine_ls_restrained_S_all 1.143
_refine_ls_R_factor_all 0.1205
_refine_ls_R_factor_gt 0.0617
_refine_ls_shift/su_max 0.000
_refine_ls_shift/su_mean 0.000
_refine_ls_structure_factor_coef Fsqd
_refine_ls_weighting_details 'w=1/[\s^2^(Fo^2^)+(0.0556P)^2^+0.9385P] where P=(Fo^2^+2Fc^2^)/3'
_refine_ls_weighting_scheme calc
_refine_ls_wR_factor_gt 0.1276
_refine_ls_wR_factor_ref 0.1499
_reflns_Friedel_coverage 0.000
_reflns_number_gt 3406
_reflns_number_total 5768
_reflns_threshold_expression 'I > 2\s(I)'
_cod_data_source_file c9qo00079h2.cif
_cod_data_source_block 3j
_cod_original_sg_symbol_H-M 'P 21/n'
_cod_database_code 1554731
_shelx_shelxl_version_number 2014/7
_shelx_space_group_comment
;
The symmetry employed for this shelxl refinement is uniquely defined
by the following loop, which should always be used as a source of
symmetry information in preference to the above space-group names.
They are only intended as comments.
;
_shelx_estimated_absorpt_t_min 0.977
_shelx_estimated_absorpt_t_max 0.981

loop_
_space_group_symop_operation_xyz
'x, y, z'
'-x+1/2, y+1/2, -z+1/2'
'-x, -y, -z'
'x-1/2, -y-1/2, z-1/2'

loop_
_atom_site_label
_atom_site_type_symbol
_atom_site_fract_x
_atom_site_fract_y
_atom_site_fract_z
_atom_site_U_iso_or_equiv
_atom_site_adp_type
_atom_site_occupancy
_atom_site_site_symmetry_order
_atom_site_calc_flag
_atom_site_refinement_flags_posn
_atom_site_refinement_flags_adp
_atom_site_refinement_flags_occupancy
_atom_site_disorder_assembly
_atom_site_disorder_group
C1 C 0.9226(2) 0.76394(10) 0.29655(19) 0.0487(5) Uani 1 1 d . U . . .
H1 H 0.9705 0.7254 0.3211 0.058 Uiso 1 1 calc R U . . .
C2 C 0.88302(19) 0.77795(10) 0.17953(18) 0.0434(5) Uani 1 1 d . U . . .
C3 C 0.9251(2) 0.73242(10) 0.10177(19) 0.0456(5) Uani 1 1 d . U . . .
C4 C 0.8364(2) 0.70639(10) 0.00498(19) 0.0496(5) Uani 1 1 d . U . . .
H4 H 0.7486 0.7181 -0.0146 0.060 Uiso 1 1 calc R U . . .
C5 C 0.8804(3) 0.66277(12) -0.0619(2) 0.0629(5) Uani 1 1 d . U . . .
C6 C 1.0088(3) 0.64363(12) -0.0364(2) 0.0668(7) Uani 1 1 d . U . . .
H6 H 1.0355 0.6135 -0.0822 0.080 Uiso 1 1 calc R U . . .
C7 C 1.0972(2) 0.67014(13) 0.0587(2) 0.0676(7) Uani 1 1 d . U . . .
H7 H 1.1851 0.6587 0.0767 0.081 Uiso 1 1 calc R U . . .
C8 C 1.0561(2) 0.71365(11) 0.1273(2) 0.0573(6) Uani 1 1 d . U . . .
H8 H 1.1167 0.7308 0.1918 0.069 Uiso 1 1 calc R U . . .
C9 C 0.8277(2) 0.91316(10) -0.13948(19) 0.0520(6) Uani 1 1 d . U . . .
H9 H 0.7409 0.9096 -0.1837 0.062 Uiso 1 1 calc R U . . .
C10 C 0.9178(3) 0.94479(11) -0.1809(2) 0.0608(6) Uani 1 1 d . U . . .
C11 C 1.0473(3) 0.95001(12) -0.1183(3) 0.0700(7) Uani 1 1 d . U . . .
H11 H 1.1066 0.9713 -0.1484 0.084 Uiso 1 1 calc R U . . .
C12 C 1.0873(2) 0.92342(12) -0.0114(2) 0.0668(7) Uani 1 1 d . U . . .
H12 H 1.1747 0.9262 0.0315 0.080 Uiso 1 1 calc R U . . .
C13 C 0.9985(2) 0.89243(10) 0.0333(2) 0.0531(6) Uani 1 1 d . U . . .
H13 H 1.0261 0.8754 0.1068 0.064 Uiso 1 1 calc R U . . .
C14 C 0.8684(2) 0.88661(10) -0.03067(18) 0.0439(5) Uani 1 1 d . U . . .
C15 C 0.7690(2) 0.85537(9) 0.01644(18) 0.0433(5) Uani 1 1 d . U . . .
C16 C 0.80934(18) 0.83503(9) 0.13941(18) 0.0411(5) Uani 1 1 d . U . . .
C17 C 0.7118(2) 0.95290(10) 0.32512(19) 0.0482(5) Uani 1 1 d . U . . .
C18 C 0.6551(2) 1.00762(11) 0.3576(2) 0.0617(6) Uani 1 1 d . U . . .
H18 H 0.6598 1.0154 0.4331 0.074 Uiso 1 1 calc R U . . .
C19 C 0.5913(2) 1.05027(12) 0.2718(2) 0.0686(7) Uani 1 1 d . U . . .
H19 H 0.5511 1.0879 0.2897 0.082 Uiso 1 1 calc R U . . .
C20 C 0.5853(2) 1.03850(11) 0.1594(2) 0.0657(7) Uani 1 1 d . U . . .
H20 H 0.5430 1.0689 0.1038 0.079 Uiso 1 1 calc R U . . .
C21 C 0.6410(2) 0.98250(11) 0.1282(2) 0.0557(6) Uani 1 1 d . U . . .
H21 H 0.6350 0.9745 0.0524 0.067 Uiso 1 1 calc R U . . .
C22 C 0.70620(18) 0.93834(10) 0.21334(18) 0.0441(5) Uani 1 1 d . U . . .
C23 C 0.77691(18) 0.87614(9) 0.21857(17) 0.0406(5) Uani 1 1 d . U . . .
C24 C 0.81968(19) 0.85969(10) 0.33332(18) 0.0444(5) Uani 1 1 d . U . . .
C25 C 0.8946(2) 0.80412(10) 0.37758(18) 0.0471(5) Uani 1 1 d . U . . .
C26 C 0.9597(13) 0.7992(5) 0.5092(8) 0.043(2) Uani 0.422(6) 1 d D U P A 1
C27 C 0.9356(8) 0.7434(4) 0.5665(6) 0.053(2) Uani 0.422(6) 1 d D U P A 1
C32 C 0.8412(9) 0.6906(4) 0.5061(7) 0.085(3) Uani 0.422(6) 1 d . U P A 1
H32A H 0.8556 0.6510 0.5515 0.128 Uiso 0.422(6) 1 calc R U P A 1
H32B H 0.8545 0.6812 0.4339 0.128 Uiso 0.422(6) 1 calc R U P A 1
H32C H 0.7533 0.7058 0.4944 0.128 Uiso 0.422(6) 1 calc R U P A 1
C28 C 0.9964(13) 0.7352(6) 0.6822(6) 0.072(3) Uani 0.422(6) 1 d D U P A 1
H28A H 0.9835 0.6971 0.7202 0.087 Uiso 0.422(6) 1 calc R U P A 1
C29 C 1.0770(8) 0.7859(4) 0.7388(7) 0.073(2) Uani 0.422(6) 1 d D U P A 1
H29A H 1.1151 0.7820 0.8170 0.088 Uiso 0.422(6) 1 calc R U P A 1
C30 C 1.1041(7) 0.8423(4) 0.6849(5) 0.073(2) Uani 0.422(6) 1 d D U P A 1
H30A H 1.1609 0.8748 0.7251 0.088 Uiso 0.422(6) 1 calc R U P A 1
C31 C 1.0433(8) 0.8485(5) 0.5691(5) 0.052(2) Uani 0.422(6) 1 d D U P A 1
H31A H 1.0586 0.8859 0.5309 0.062 Uiso 0.422(6) 1 calc R U P A 1
C26' C 0.9317(10) 0.7829(4) 0.4949(6) 0.0513(17) Uani 0.578(6) 1 d D U P A 2
C27' C 1.0131(7) 0.8238(3) 0.5774(5) 0.0583(17) Uani 0.578(6) 1 d D U P A 2
C32' C 1.0630(5) 0.8898(3) 0.5480(4) 0.0751(16) Uani 0.578(6) 1 d . U P A 2
H32D H 0.9969 0.9231 0.5404 0.113 Uiso 0.578(6) 1 calc R U P A 2
H32E H 1.0837 0.8857 0.4775 0.113 Uiso 0.578(6) 1 calc R U P A 2
H32F H 1.1402 0.9023 0.6074 0.113 Uiso 0.578(6) 1 calc R U P A 2
C28' C 1.0554(8) 0.8048(4) 0.6911(5) 0.088(2) Uani 0.578(6) 1 d D U P A 2
H28B H 1.1089 0.8324 0.7461 0.105 Uiso 0.578(6) 1 calc R U P A 2
C29' C 1.0158(12) 0.7439(4) 0.7201(6) 0.093(3) Uani 0.578(6) 1 d D U P A 2
H29B H 1.0422 0.7311 0.7962 0.112 Uiso 0.578(6) 1 calc R U P A 2
C30' C 0.9381(7) 0.7012(3) 0.6399(5) 0.092(2) Uani 0.578(6) 1 d D U P A 2
H30B H 0.9150 0.6598 0.6612 0.111 Uiso 0.578(6) 1 calc R U P A 2
C31' C 0.8959(7) 0.7214(3) 0.5277(5) 0.0668(18) Uani 0.578(6) 1 d D U P A 2
H31B H 0.8426 0.6935 0.4731 0.080 Uiso 0.578(6) 1 calc R U P A 2
N1 N 0.7860(2) 0.63570(11) -0.16462(19) 0.0721(5) Uani 1 1 d . U . . .
N2 N 0.8744(3) 0.97544(12) -0.2938(2) 0.0886(8) Uani 1 1 d . U . . .
O1 O 0.8226(2) 0.59472(10) -0.22061(18) 0.0967(6) Uani 1 1 d . U . . .
O2 O 0.6757(2) 0.65625(11) -0.19150(18) 0.1005(6) Uani 1 1 d . U . . .
O3 O 0.9506(3) 1.01046(13) -0.3233(2) 0.1344(10) Uani 1 1 d . U . . .
O4 O 0.7636(3) 0.96455(12) -0.35306(18) 0.1140(9) Uani 1 1 d . U . . .
O5 O 0.65614(15) 0.84981(8) -0.04253(14) 0.0635(5) Uani 1 1 d . U . . .
O6 O 0.78036(14) 0.90521(7) 0.40003(12) 0.0533(4) Uani 1 1 d . U . . .

loop_
_atom_site_aniso_label
_atom_site_aniso_U_11
_atom_site_aniso_U_22
_atom_site_aniso_U_33
_atom_site_aniso_U_23
_atom_site_aniso_U_13
_atom_site_aniso_U_12
C1 0.0486(13) 0.0436(12) 0.0561(14) 0.0132(10) 0.0190(10) 0.0068(9)
C2 0.0411(11) 0.0425(11) 0.0471(13) 0.0051(9) 0.0136(9) 0.0029(9)
C3 0.0469(12) 0.0402(11) 0.0520(13) 0.0086(9) 0.0185(10) 0.0059(9)
C4 0.0487(12) 0.0454(12) 0.0572(14) 0.0048(10) 0.0194(11) 0.0057(9)
C5 0.0701(11) 0.0587(10) 0.0649(11) -0.0054(8) 0.0279(8) 0.0041(9)
C6 0.0715(17) 0.0624(15) 0.0741(18) 0.0010(13) 0.0332(14) 0.0186(12)
C7 0.0515(15) 0.0748(17) 0.0811(19) 0.0080(14) 0.0267(14) 0.0215(12)
C8 0.0499(13) 0.0598(14) 0.0625(15) 0.0073(11) 0.0171(11) 0.0093(10)
C9 0.0640(14) 0.0465(12) 0.0431(13) -0.0027(10) 0.0123(11) 0.0023(10)
C10 0.0936(19) 0.0471(13) 0.0488(14) 0.0003(11) 0.0322(13) -0.0015(12)
C11 0.0806(19) 0.0607(15) 0.083(2) -0.0045(14) 0.0464(15) -0.0113(13)
C12 0.0555(15) 0.0667(16) 0.0814(19) 0.0033(14) 0.0253(13) -0.0050(12)
C13 0.0493(13) 0.0529(13) 0.0555(14) 0.0030(11) 0.0131(11) 0.0015(10)
C14 0.0479(12) 0.0406(11) 0.0420(12) -0.0028(9) 0.0114(9) 0.0020(9)
C15 0.0411(12) 0.0393(11) 0.0469(13) -0.0003(9) 0.0088(10) 0.0043(8)
C16 0.0359(11) 0.0429(11) 0.0434(12) 0.0046(9) 0.0102(9) 0.0001(8)
C17 0.0444(12) 0.0463(12) 0.0540(14) 0.0018(10) 0.0150(10) 0.0011(9)
C18 0.0622(15) 0.0547(14) 0.0685(16) -0.0066(12) 0.0196(12) 0.0067(11)
C19 0.0641(16) 0.0513(14) 0.0827(19) -0.0116(13) 0.0099(14) 0.0116(11)
C20 0.0610(15) 0.0469(13) 0.0734(18) -0.0001(12) -0.0042(13) 0.0133(11)
C21 0.0515(13) 0.0503(13) 0.0546(14) -0.0004(10) -0.0003(11) 0.0045(10)
C22 0.0367(11) 0.0400(11) 0.0523(13) 0.0008(9) 0.0083(9) -0.0012(8)
C23 0.0356(11) 0.0395(10) 0.0459(12) 0.0047(9) 0.0108(9) -0.0008(8)
C24 0.0434(11) 0.0454(11) 0.0480(13) 0.0028(9) 0.0193(10) 0.0009(9)
C25 0.0482(12) 0.0490(12) 0.0470(13) 0.0120(10) 0.0186(10) 0.0050(9)
C26 0.040(5) 0.047(4) 0.040(4) 0.006(3) 0.010(3) 0.007(3)
C27 0.056(5) 0.056(4) 0.046(4) 0.009(3) 0.015(3) 0.002(3)
C32 0.106(6) 0.074(5) 0.077(5) 0.004(4) 0.028(4) -0.029(4)
C28 0.073(6) 0.094(6) 0.049(5) 0.008(4) 0.017(4) 0.014(4)
C29 0.065(5) 0.096(6) 0.058(5) 0.009(4) 0.017(4) 0.020(4)
C30 0.061(4) 0.095(5) 0.060(4) -0.013(3) 0.012(3) 0.000(3)
C31 0.050(4) 0.058(6) 0.048(4) -0.007(3) 0.015(3) -0.006(4)
C26' 0.051(4) 0.057(4) 0.051(3) 0.011(3) 0.023(2) 0.009(2)
C27' 0.057(4) 0.067(4) 0.051(3) 0.010(3) 0.015(3) 0.007(3)
C32' 0.072(3) 0.075(4) 0.070(3) -0.002(3) 0.009(2) -0.015(3)
C28' 0.100(5) 0.100(5) 0.061(4) 0.018(3) 0.019(3) 0.021(4)
C29' 0.120(7) 0.104(5) 0.058(4) 0.022(4) 0.030(4) 0.017(4)
C30' 0.116(5) 0.090(4) 0.076(4) 0.039(3) 0.038(3) 0.014(3)
C31' 0.070(5) 0.069(4) 0.065(4) 0.019(3) 0.026(3) 0.001(3)
N1 0.0786(9) 0.0676(9) 0.0719(10) -0.0124(7) 0.0254(8) 0.0044(8)
N2 0.152(3) 0.0626(15) 0.0592(16) 0.0040(12) 0.0436(17) -0.0040(16)
O1 0.1093(12) 0.0885(12) 0.0947(13) -0.0349(9) 0.0336(10) 0.0042(10)
O2 0.0840(11) 0.1157(14) 0.0878(13) -0.0276(11) 0.0045(10) 0.0174(10)
O3 0.195(3) 0.1167(19) 0.111(2) 0.0442(16) 0.0741(19) -0.0226(18)
O4 0.174(2) 0.0970(16) 0.0537(14) 0.0142(12) 0.0077(15) -0.0125(16)
O5 0.0418(9) 0.0775(11) 0.0619(11) 0.0099(8) 0.0010(8) -0.0014(8)
O6 0.0607(9) 0.0530(9) 0.0497(9) 0.0056(7) 0.0220(7) 0.0109(7)

loop_
_atom_type_symbol
_atom_type_description
_atom_type_scat_dispersion_real
_atom_type_scat_dispersion_imag
_atom_type_scat_source
C C 0.0033 0.0016 'International Tables Vol C Tables 4.2.6.8 and 6.1.1.4'
H H 0.0000 0.0000 'International Tables Vol C Tables 4.2.6.8 and 6.1.1.4'
O O 0.0106 0.0060 'International Tables Vol C Tables 4.2.6.8 and 6.1.1.4'
N N 0.0061 0.0033 'International Tables Vol C Tables 4.2.6.8 and 6.1.1.4'

loop_
_geom_angle_atom_site_label_1
_geom_angle_atom_site_label_2
_geom_angle_atom_site_label_3
_geom_angle
C25 C1 C2 123.84(19)
C25 C1 H1 118.1
C2 C1 H1 118.1
C16 C2 C1 119.59(19)
C16 C2 C3 121.79(18)
C1 C2 C3 118.59(17)
C4 C3 C8 118.4(2)
C4 C3 C2 121.63(18)
C8 C3 C2 119.9(2)
C5 C4 C3 119.0(2)
C5 C4 H4 120.5
C3 C4 H4 120.5
C6 C5 C4 122.7(2)
C6 C5 N1 118.6(2)
C4 C5 N1 118.7(2)
C5 C6 C7 118.4(2)
C5 C6 H6 120.8
C7 C6 H6 120.8
C6 C7 C8 120.3(2)
C6 C7 H7 119.9
C8 C7 H7 119.9
C7 C8 C3 121.2(2)
C7 C8 H8 119.4
C3 C8 H8 119.4
C10 C9 C14 118.9(2)
C10 C9 H9 120.5
C14 C9 H9 120.5
C9 C10 C11 122.0(2)
C9 C10 N2 119.2(3)
C11 C10 N2 118.7(3)
C12 C11 C10 118.9(2)
C12 C11 H11 120.5
C10 C11 H11 120.5
C11 C12 C13 120.3(2)
C11 C12 H12 119.8
C13 C12 H12 119.8
C12 C13 C14 120.5(2)
C12 C13 H13 119.8
C14 C13 H13 119.8
C13 C14 C9 119.3(2)
C13 C14 C15 121.80(19)
C9 C14 C15 118.81(19)
O5 C15 C14 120.26(19)
O5 C15 C16 120.85(19)
C14 C15 C16 118.78(17)
C23 C16 C2 118.18(19)
C23 C16 C15 118.89(17)
C2 C16 C15 122.87(18)
C18 C17 O6 123.9(2)
C18 C17 C22 124.3(2)
O6 C17 C22 111.77(18)
C17 C18 C19 116.2(2)
C17 C18 H18 121.9
C19 C18 H18 121.9
C18 C19 C20 121.6(2)
C18 C19 H19 119.2
C20 C19 H19 119.2
C21 C20 C19 121.4(2)
C21 C20 H20 119.3
C19 C20 H20 119.3
C20 C21 C22 118.3(2)
C20 C21 H21 120.9
C22 C21 H21 120.9
C17 C22 C21 118.24(19)
C17 C22 C23 105.63(18)
C21 C22 C23 136.1(2)
C24 C23 C16 119.43(18)
C24 C23 C22 105.09(18)
C16 C23 C22 135.47(19)
O6 C24 C23 112.33(17)
O6 C24 C25 123.09(19)
C23 C24 C25 124.58(19)
C1 C25 C24 114.36(19)
C1 C25 C26' 119.5(5)
C24 C25 C26' 125.8(5)
C1 C25 C26 125.7(6)
C24 C25 C26 118.9(5)
C31 C26 C27 119.7(7)
C31 C26 C25 121.4(5)
C27 C26 C25 118.8(6)
C28 C27 C26 121.0(7)
C28 C27 C32 117.6(6)
C26 C27 C32 121.4(6)
C27 C32 H32A 109.5
C27 C32 H32B 109.5
H32A C32 H32B 109.5
C27 C32 H32C 109.5
H32A C32 H32C 109.5
H32B C32 H32C 109.5
C29 C28 C27 117.4(8)
C29 C28 H28A 121.3
C27 C28 H28A 121.3
C28 C29 C30 123.5(8)
C28 C29 H29A 118.3
C30 C29 H29A 118.3
C31 C30 C29 117.6(7)
C31 C30 H30A 121.2
C29 C30 H30A 121.2
C30 C31 C26 120.8(8)
C30 C31 H31A 119.6
C26 C31 H31A 119.6
C31' C26' C27' 118.8(6)
C31' C26' C25 122.5(5)
C27' C26' C25 118.6(5)
C28' C27' C26' 121.1(6)
C28' C27' C32' 116.7(6)
C26' C27' C32' 122.2(5)
C27' C32' H32D 109.5
C27' C32' H32E 109.5
H32D C32' H32E 109.5
C27' C32' H32F 109.5
H32D C32' H32F 109.5
H32E C32' H32F 109.5
C29' C28' C27' 118.2(6)
C29' C28' H28B 120.9
C27' C28' H28B 120.9
C28' C29' C30' 122.3(7)
C28' C29' H29B 118.8
C30' C29' H29B 118.8
C31' C30' C29' 118.5(6)
C31' C30' H30B 120.8
C29' C30' H30B 120.8
C30' C31' C26' 121.1(6)
C30' C31' H31B 119.4
C26' C31' H31B 119.4
O2 N1 O1 122.4(2)
O2 N1 C5 118.5(2)
O1 N1 C5 119.0(2)
O3 N2 O4 123.4(3)
O3 N2 C10 118.6(3)
O4 N2 C10 118.1(3)
C24 O6 C17 105.18(16)

loop_
_geom_bond_atom_site_label_1
_geom_bond_atom_site_label_2
_geom_bond_distance
C1 C25 1.386(3)
C1 C2 1.404(3)
C1 H1 0.9300
C2 C16 1.400(3)
C2 C3 1.490(3)
C3 C4 1.387(3)
C3 C8 1.396(3)
C4 C5 1.381(3)
C4 H4 0.9300
C5 C6 1.372(3)
C5 N1 1.469(3)
C6 C7 1.375(4)
C6 H6 0.9300
C7 C8 1.378(3)
C7 H7 0.9300
C8 H8 0.9300
C9 C10 1.375(3)
C9 C14 1.387(3)
C9 H9 0.9300
C10 C11 1.375(4)
C10 N2 1.465(3)
C11 C12 1.367(4)
C11 H11 0.9300
C12 C13 1.383(3)
C12 H12 0.9300
C13 C14 1.386(3)
C13 H13 0.9300
C14 C15 1.495(3)
C15 O5 1.216(2)
C15 C16 1.502(3)
C16 C23 1.400(3)
C17 C18 1.375(3)
C17 O6 1.382(2)
C17 C22 1.391(3)
C18 C19 1.375(3)
C18 H18 0.9300
C19 C20 1.387(4)
C19 H19 0.9300
C20 C21 1.383(3)
C20 H20 0.9300
C21 C22 1.394(3)
C21 H21 0.9300
C22 C23 1.457(3)
C23 C24 1.389(3)
C24 O6 1.379(2)
C24 C25 1.392(3)
C25 C26' 1.444(7)
C25 C26 1.564(9)
C26 C31 1.392(5)
C26 C27 1.393(5)
C27 C28 1.389(5)
C27 C32 1.504(10)
C32 H32A 0.9600
C32 H32B 0.9600
C32 H32C 0.9600
C28 C29 1.385(5)
C28 H28A 0.9300
C29 C30 1.391(5)
C29 H29A 0.9300
C30 C31 1.385(5)
C30 H30A 0.9300
C31 H31A 0.9300
C26' C31' 1.392(5)
C26' C27' 1.395(5)
C27' C28' 1.390(4)
C27' C32' 1.518(8)
C32' H32D 0.9600
C32' H32E 0.9600
C32' H32F 0.9600
C28' C29' 1.380(5)
C28' H28B 0.9300
C29' C30' 1.386(5)
C29' H29B 0.9300
C30' C31' 1.380(4)
C30' H30B 0.9300
C31' H31B 0.9300
N1 O2 1.202(3)
N1 O1 1.214(3)
N2 O3 1.214(3)
N2 O4 1.214(3)

loop_
_geom_torsion_atom_site_label_1
_geom_torsion_atom_site_label_2
_geom_torsion_atom_site_label_3
_geom_torsion_atom_site_label_4
_geom_torsion
C25 C1 C2 C16 -0.9(3)
C25 C1 C2 C3 177.03(19)
C16 C2 C3 C4 -52.7(3)
C1 C2 C3 C4 129.4(2)
C16 C2 C3 C8 128.9(2)
C1 C2 C3 C8 -48.9(3)
C8 C3 C4 C5 0.4(3)
C2 C3 C4 C5 -177.95(19)
C3 C4 C5 C6 0.4(4)
C3 C4 C5 N1 -179.7(2)
C4 C5 C6 C7 -1.3(4)
N1 C5 C6 C7 178.8(2)
C5 C6 C7 C8 1.4(4)
C6 C7 C8 C3 -0.7(4)
C4 C3 C8 C7 -0.2(3)
C2 C3 C8 C7 178.2(2)
C14 C9 C10 C11 1.0(3)
C14 C9 C10 N2 -177.4(2)
C9 C10 C11 C12 -0.6(4)
N2 C10 C11 C12 177.8(2)
C10 C11 C12 C13 -0.7(4)
C11 C12 C13 C14 1.5(4)
C12 C13 C14 C9 -1.0(3)
C12 C13 C14 C15 -178.0(2)
C10 C9 C14 C13 -0.2(3)
C10 C9 C14 C15 176.84(19)
C13 C14 C15 O5 -178.55(19)
C9 C14 C15 O5 4.5(3)
C13 C14 C15 C16 5.2(3)
C9 C14 C15 C16 -171.75(18)
C1 C2 C16 C23 -0.4(3)
C3 C2 C16 C23 -178.26(18)
C1 C2 C16 C15 176.80(18)
C3 C2 C16 C15 -1.0(3)
O5 C15 C16 C23 -75.6(3)
C14 C15 C16 C23 100.6(2)
O5 C15 C16 C2 107.1(2)
C14 C15 C16 C2 -76.6(2)
O6 C17 C18 C19 179.6(2)
C22 C17 C18 C19 -1.0(3)
C17 C18 C19 C20 -0.3(4)
C18 C19 C20 C21 1.5(4)
C19 C20 C21 C22 -1.3(4)
C18 C17 C22 C21 1.2(3)
O6 C17 C22 C21 -179.42(18)
C18 C17 C22 C23 -179.2(2)
O6 C17 C22 C23 0.2(2)
C20 C21 C22 C17 0.1(3)
C20 C21 C22 C23 -179.4(2)
C2 C16 C23 C24 0.8(3)
C15 C16 C23 C24 -176.57(17)
C2 C16 C23 C22 178.9(2)
C15 C16 C23 C22 1.5(3)
C17 C22 C23 C24 -0.7(2)
C21 C22 C23 C24 178.8(2)
C17 C22 C23 C16 -179.0(2)
C21 C22 C23 C16 0.5(4)
C16 C23 C24 O6 179.65(16)
C22 C23 C24 O6 1.1(2)
C16 C23 C24 C25 0.1(3)
C22 C23 C24 C25 -178.47(19)
C2 C1 C25 C24 1.7(3)
C2 C1 C25 C26' 175.5(4)
C2 C1 C25 C26 -166.4(4)
O6 C24 C25 C1 179.21(18)
C23 C24 C25 C1 -1.3(3)
O6 C24 C25 C26' 5.8(5)
C23 C24 C25 C26' -174.7(4)
O6 C24 C25 C26 -11.9(5)
C23 C24 C25 C26 167.6(5)
C1 C25 C26 C31 111.2(10)
C24 C25 C26 C31 -56.4(13)
C1 C25 C26 C27 -67.1(13)
C24 C25 C26 C27 125.4(9)
C31 C26 C27 C28 -1.7(19)
C25 C26 C27 C28 176.6(12)
C31 C26 C27 C32 177.2(11)
C25 C26 C27 C32 -4.5(16)
C26 C27 C28 C29 2.7(19)
C32 C27 C28 C29 -176.1(10)
C27 C28 C29 C30 -3.0(18)
C28 C29 C30 C31 2.1(14)
C29 C30 C31 C26 -0.8(13)
C27 C26 C31 C30 0.7(17)
C25 C26 C31 C30 -177.6(10)
C1 C25 C26' C31' -53.3(11)
C24 C25 C26' C31' 119.8(8)
C1 C25 C26' C27' 122.6(8)
C24 C25 C26' C27' -64.3(10)
C31' C26' C27' C28' -1.7(14)
C25 C26' C27' C28' -177.8(8)
C31' C26' C27' C32' 176.4(8)
C25 C26' C27' C32' 0.3(13)
C26' C27' C28' C29' 0.7(13)
C32' C27' C28' C29' -177.5(9)
C27' C28' C29' C30' 1.2(16)
C28' C29' C30' C31' -2.1(16)
C29' C30' C31' C26' 0.9(12)
C27' C26' C31' C30' 0.9(13)
C25 C26' C31' C30' 176.8(8)
C6 C5 N1 O2 -174.5(3)
C4 C5 N1 O2 5.5(4)
C6 C5 N1 O1 3.7(4)
C4 C5 N1 O1 -176.2(2)
C9 C10 N2 O3 170.5(3)
C11 C10 N2 O3 -7.9(4)
C9 C10 N2 O4 -9.3(4)
C11 C10 N2 O4 172.3(3)
C23 C24 O6 C17 -0.9(2)
C25 C24 O6 C17 178.59(19)
C18 C17 O6 C24 179.8(2)
C22 C17 O6 C24 0.4(2)
